data_7155399
loop_
_publ_author_name
'Rubio, Omayra H.'
'Taouil, Rachid'
'Mu\~niz, Francisco M'
'Monle\'on, Laura M'
'Sim\'on, Luis'
'Sanz, Francisca'
'Mor\'an, Joaqu\'in R'

_publ_section_title
;
 A molecular receptor selective for zwitterionic alanine.
;
_journal_issue 2
_journal_name_full 'Organic &amp; biomolecular chemistry'
_journal_page_first 477
_journal_page_last 485
_journal_paper_doi 10.1039/c6ob02237e
_journal_volume 15
_journal_year 2017
_chemical_formula_moiety 'C43 H58 Cl2 N6 O11'
_chemical_formula_sum 'C43 H58 Cl2 N6 O11'
_chemical_formula_weight 905.85
_chemical_name_systematic
; 
 ? 
;
_space_group_IT_number 2
_symmetry_cell_setting triclinic
_symmetry_space_group_name_Hall '-P 1'
_symmetry_space_group_name_H-M 'P -1'
_atom_sites_solution_hydrogens geom
_atom_sites_solution_primary direct
_atom_sites_solution_secondary difmap
_audit_creation_method SHELXL-97
_audit_update_record
;
2016-09-05 deposited with the CCDC.
2016-11-30 downloaded from the CCDC.
;
_cell_angle_alpha 96.394(4)
_cell_angle_beta 116.168(3)
_cell_angle_gamma 107.161(3)
_cell_formula_units_Z 2
_cell_length_a 13.2100(6)
_cell_length_b 14.3452(6)
_cell_length_c 14.9727(10)
_cell_measurement_reflns_used 2417
_cell_measurement_temperature 298(2)
_cell_measurement_theta_max 67.57
_cell_measurement_theta_min 2.71
_cell_volume 2334.7(2)
_computing_cell_refinement 'SAINT (Bruker 2006)'
_computing_data_collection 'APEX 2 (Bruker 2006)'
_computing_data_reduction 'SAINT (Bruker 2006)'
_computing_molecular_graphics 'Mercury 2.3 (Macrae et al, 2008)'
_computing_publication_material 'Bruker SHELXTL'
_computing_structure_refinement 'SHELXL-97 (Sheldrick, 1997)'
_computing_structure_solution 'SHELXS-97 (Sheldrick, 1990)'
_diffrn_ambient_temperature 298(2)
_diffrn_measured_fraction_theta_full 0.821
_diffrn_measured_fraction_theta_max 0.821
_diffrn_measurement_device_type 'CCD area detector'
_diffrn_measurement_method 'phi and omega scans'
_diffrn_radiation_monochromator graphite
_diffrn_radiation_source 'fine-focus sealed tube'
_diffrn_radiation_type CuK\a
_diffrn_radiation_wavelength 1.54178
_diffrn_reflns_av_R_equivalents 0.0283
_diffrn_reflns_av_sigmaI/netI 0.0394
_diffrn_reflns_limit_h_max 14
_diffrn_reflns_limit_h_min -15
_diffrn_reflns_limit_k_max 15
_diffrn_reflns_limit_k_min -16
_diffrn_reflns_limit_l_max 16
_diffrn_reflns_limit_l_min -17
_diffrn_reflns_number 12403
_diffrn_reflns_theta_full 67.57
_diffrn_reflns_theta_max 67.57
_diffrn_reflns_theta_min 3.36
_exptl_absorpt_coefficient_mu 1.779
_exptl_absorpt_correction_T_max 0.837
_exptl_absorpt_correction_T_min 0.762
_exptl_absorpt_correction_type multi-scan
_exptl_absorpt_process_details 'SADABS (Bruker, 2006)'
_exptl_crystal_colour colorless
_exptl_crystal_density_diffrn 1.289
_exptl_crystal_density_method 'not measured'
_exptl_crystal_description prismatic
_exptl_crystal_F_000 960
_exptl_crystal_size_max 0.20
_exptl_crystal_size_mid 0.15
_exptl_crystal_size_min 0.10
_refine_diff_density_max 0.550
_refine_diff_density_min -0.305
_refine_diff_density_rms 0.051
_refine_ls_extinction_method none
_refine_ls_goodness_of_fit_ref 1.047
_refine_ls_hydrogen_treatment mixed
_refine_ls_matrix_type full
_refine_ls_number_parameters 576
_refine_ls_number_reflns 6912
_refine_ls_number_restraints 0
_refine_ls_restrained_S_all 1.047
_refine_ls_R_factor_all 0.0896
_refine_ls_R_factor_gt 0.0649
_refine_ls_shift/su_max 0.000
_refine_ls_shift/su_mean 0.000
_refine_ls_structure_factor_coef Fsqd
_refine_ls_weighting_details 'calc w=1/[\s^2^(Fo^2^)+(0.1315P)^2^+0.0397P] where P=(Fo^2^+2Fc^2^)/3'
_refine_ls_weighting_scheme calc
_refine_ls_wR_factor_gt 0.1879
_refine_ls_wR_factor_ref 0.2116
_reflns_number_gt 4771
_reflns_number_total 6912
_reflns_threshold_expression >2sigma(I)
_cod_data_source_file c6ob02237e2.cif
_cod_data_source_block 2fin
_cod_depositor_comments
;
The following automatic conversions were performed:

'_symmetry_cell_setting' value 'Triclinic' changed to 'triclinic'
according to
/usr/data/users/saulius/crontab/automatic-downloads/rss-feeds/RSC/lib/dictionaries/cif_core.dic
dictionary named 'cif_core.dic' version 2.4.2 from 2011-04-26.

Automatic conversion script
Id: cif_fix_values 4268 2015-11-12 08:31:59Z antanas 

 Adding full bibliography for 7155399--7155401.cif.
;
_cod_original_sg_symbol_Hall -P1
_cod_original_sg_symbol_H-M P-1
_cod_database_code 7155399

loop_
_symmetry_equiv_pos_as_xyz
'x, y, z'
'-x, -y, -z'

loop_
_atom_site_label
_atom_site_type_symbol
_atom_site_fract_x
_atom_site_fract_y
_atom_site_fract_z
_atom_site_U_iso_or_equiv
_atom_site_adp_type
_atom_site_occupancy
_atom_site_symmetry_multiplicity
_atom_site_calc_flag
_atom_site_refinement_flags
Cl1 Cl 0.37859(9) 0.77386(7) 0.40059(8) 0.0701(3) Uani 1 1 d .
Cl2 Cl 1.35205(7) 1.25470(8) 0.58203(9) 0.0849(4) Uani 1 1 d .
O1 O 0.44427(18) 1.16908(16) 0.31368(17) 0.0511(5) Uani 1 1 d .
O2 O 0.7570(2) 1.0349(2) 0.4594(3) 0.0882(10) Uani 1 1 d .
O3 O 0.3323(3) 1.3611(3) 0.3079(5) 0.147(2) Uani 1 1 d .
O4 O 0.2073(2) 1.1870(3) 0.0864(2) 0.0828(8) Uani 1 1 d .
O5 O 0.9341(3) 1.3202(3) 0.0953(2) 0.0857(9) Uani 1 1 d .
O6 O 1.0475(3) 1.4531(2) 0.2964(3) 0.0865(9) Uani 1 1 d .
O7 O 0.9532(3) 1.6017(3) 0.3178(3) 0.1001(10) Uani 1 1 d .
O8 O 0.8296(4) 1.6116(2) 0.1150(3) 0.1110(12) Uani 1 1 d .
O9 O 0.6679(4) 1.4445(3) -0.0633(3) 0.1005(11) Uani 1 1 d .
O10 O 0.7703(3) 1.2558(2) 0.2283(3) 0.0824(8) Uani 1 1 d .
O11 O 0.6499(3) 1.2819(2) 0.2844(3) 0.0852(9) Uani 1 1 d .
N1 N 0.6276(2) 1.1081(2) 0.3702(2) 0.0509(7) Uani 1 1 d .
N2 N 0.8227(2) 1.1637(2) 0.3978(2) 0.0552(7) Uani 1 1 d .
N3 N 0.5145(3) 1.3667(3) 0.3474(4) 0.0941(13) Uani 1 1 d .
H3N H 0.5587 1.3331 0.3472 0.113 Uiso 1 1 calc R
N4 N 0.3743(3) 1.1511(3) 0.1183(3) 0.0633(9) Uani 1 1 d .
N5 N 0.6561(3) 1.2291(3) -0.0674(2) 0.0721(9) Uani 1 1 d .
N6 N 0.7818(3) 1.4047(2) 0.1429(2) 0.0606(7) Uani 1 1 d .
H6NA H 0.7445 1.3511 0.0877 0.091 Uiso 1 1 calc R
H6NB H 0.8563 1.4079 0.1858 0.091 Uiso 1 1 calc R
H6C H 0.7877 1.4612 0.1226 0.091 Uiso 1 1 calc R
C1 C 0.5059(3) 0.9506(2) 0.3858(2) 0.0496(7) Uani 1 1 d .
H1 H 0.5714 0.9299 0.4106 0.059 Uiso 1 1 calc R
C2 C 0.3939(3) 0.8898(2) 0.3710(2) 0.0507(7) Uani 1 1 d .
C3 C 0.2947(3) 0.9170(2) 0.3333(3) 0.0522(8) Uani 1 1 d .
H3 H 0.2203 0.8734 0.3232 0.063 Uiso 1 1 calc R
C4 C 0.3052(3) 1.0098(2) 0.3101(2) 0.0479(7) Uani 1 1 d .
C5 C 0.1954(3) 1.0401(3) 0.2638(3) 0.0524(8) Uani 1 1 d .
C6 C 0.2422(3) 1.1548(3) 0.2846(3) 0.0547(8) Uani 1 1 d .
H6A H 0.2699 1.1851 0.3567 0.066 Uiso 1 1 calc R
H6B H 0.1744 1.1728 0.2424 0.066 Uiso 1 1 calc R
C7 C 0.3454(3) 1.2014(3) 0.2633(3) 0.0523(8) Uani 1 1 d .
C8 C 0.4182(3) 1.0726(2) 0.3268(2) 0.0445(7) Uani 1 1 d .
C9 C 0.5192(3) 1.0434(2) 0.3628(2) 0.0450(7) Uani 1 1 d .
C10 C 0.7371(3) 1.0975(2) 0.4132(2) 0.0496(7) Uani 1 1 d .
C11 C 0.9470(3) 1.1799(2) 0.4431(2) 0.0497(7) Uani 1 1 d .
C12 C 1.0032(3) 1.1296(3) 0.5104(3) 0.0602(9) Uani 1 1 d .
H12 H 0.9571 1.0795 0.5270 0.072 Uiso 1 1 calc R
C13 C 1.1272(3) 1.1529(3) 0.5533(3) 0.0651(9) Uani 1 1 d .
H13 H 1.1640 1.1179 0.5978 0.078 Uiso 1 1 calc R
C14 C 1.1963(3) 1.2282(3) 0.5300(3) 0.0606(9) Uani 1 1 d .
C15 C 1.1420(3) 1.2767(3) 0.4615(3) 0.0672(10) Uani 1 1 d .
H15 H 1.1881 1.3253 0.4435 0.081 Uiso 1 1 calc R
C16 C 1.0183(3) 1.2535(3) 0.4188(3) 0.0619(9) Uani 1 1 d .
H16 H 0.9818 1.2876 0.3730 0.074 Uiso 1 1 calc R
C17 C 0.3977(3) 1.3180(3) 0.3085(3) 0.0639(9) Uani 1 1 d .
C18 C 0.5726(5) 1.4771(3) 0.3915(5) 0.118(2) Uani 1 1 d .
H18A H 0.5224 1.5080 0.3477 0.177 Uiso 1 1 calc R
H18B H 0.6513 1.5013 0.3962 0.177 Uiso 1 1 calc R
H18C H 0.5825 1.4944 0.4594 0.177 Uiso 1 1 calc R
C19 C 0.3010(3) 1.1790(3) 0.1462(3) 0.0579(8) Uani 1 1 d .
C20 C 0.3623(3) 1.1270(3) 0.0193(3) 0.0649(9) Uani 1 1 d .
C21 C 0.4672(3) 1.1326(3) 0.0157(3) 0.0642(9) Uani 1 1 d .
H21 H 0.5405 1.1507 0.0772 0.077 Uiso 1 1 calc R
C22 C 0.4639(4) 1.1115(3) -0.0783(3) 0.0731(11) Uani 1 1 d .
C23 C 0.3520(5) 1.0790(4) -0.1696(3) 0.0962(16) Uani 1 1 d .
H23 H 0.3480 1.0649 -0.2335 0.115 Uiso 1 1 calc R
C24 C 0.2476(5) 1.0677(5) -0.1653(4) 0.1099(19) Uani 1 1 d .
H24 H 0.1726 1.0422 -0.2264 0.132 Uiso 1 1 calc R
C25 C 0.2521(4) 1.0938(4) -0.0706(3) 0.0848(13) Uani 1 1 d .
H25 H 0.1814 1.0889 -0.0686 0.102 Uiso 1 1 calc R
C26 C 0.5800(5) 1.1236(4) -0.0798(4) 0.0820(12) Uani 1 1 d .
H26A H 0.6287 1.0996 -0.0246 0.098 Uiso 1 1 calc R
H26B H 0.5592 1.0804 -0.1450 0.098 Uiso 1 1 calc R
C27 C 0.7648(4) 1.2265(5) -0.0723(4) 0.0973(16) Uani 1 1 d .
H27A H 0.7995 1.2872 -0.0888 0.117 Uiso 1 1 calc R
H27B H 0.7387 1.1683 -0.1284 0.117 Uiso 1 1 calc R
C28 C 0.8621(5) 1.2205(4) 0.0249(4) 0.0985(16) Uani 1 1 d .
H28A H 0.8253 1.1758 0.0558 0.118 Uiso 1 1 calc R
H28B H 0.9133 1.1930 0.0096 0.118 Uiso 1 1 calc R
C29 C 1.0419(4) 1.3247(4) 0.1810(4) 0.0920(14) Uani 1 1 d .
H29A H 1.0915 1.3046 0.1569 0.110 Uiso 1 1 calc R
H29B H 1.0208 1.2776 0.2177 0.110 Uiso 1 1 calc R
C30 C 1.1122(4) 1.4285(5) 0.2521(4) 0.0947(15) Uani 1 1 d .
H30A H 1.1905 1.4327 0.3060 0.114 Uiso 1 1 calc R
H30B H 1.1274 1.4765 0.2142 0.114 Uiso 1 1 calc R
C31 C 1.1194(5) 1.5487(5) 0.3723(5) 0.132(2) Uani 1 1 d .
H31A H 1.1814 1.5410 0.4337 0.158 Uiso 1 1 calc R
H31B H 1.1609 1.5954 0.3458 0.158 Uiso 1 1 calc R
C32 C 1.0506(7) 1.5905(6) 0.4000(5) 0.143(3) Uani 1 1 d .
H32A H 1.1049 1.6568 0.4497 0.171 Uiso 1 1 calc R
H32B H 1.0182 1.5477 0.4346 0.171 Uiso 1 1 calc R
C33 C 0.9903(7) 1.6885(4) 0.2921(5) 0.123(2) Uani 1 1 d .
H33A H 1.0485 1.6876 0.2694 0.148 Uiso 1 1 calc R
H33B H 1.0287 1.7476 0.3512 0.148 Uiso 1 1 calc R
C34 C 0.8747(8) 1.6913(4) 0.2039(6) 0.141(3) Uani 1 1 d .
H34A H 0.8132 1.6836 0.2245 0.169 Uiso 1 1 calc R
H34B H 0.8935 1.7561 0.1886 0.169 Uiso 1 1 calc R
C35 C 0.7354(8) 1.6182(5) 0.0236(5) 0.144(3) Uani 1 1 d .
H35A H 0.7598 1.6867 0.0170 0.173 Uiso 1 1 calc R
H35B H 0.6611 1.6025 0.0274 0.173 Uiso 1 1 calc R
C36 C 0.7135(7) 1.5458(5) -0.0665(5) 0.126(2) Uani 1 1 d .
H36A H 0.6550 1.5543 -0.1296 0.151 Uiso 1 1 calc R
H36B H 0.7892 1.5595 -0.0677 0.151 Uiso 1 1 calc R
C37 C 0.6472(5) 1.3743(4) -0.1486(4) 0.1025(16) Uani 1 1 d .
H37A H 0.7246 1.3827 -0.1451 0.123 Uiso 1 1 calc R
H37B H 0.5964 1.3875 -0.2120 0.123 Uiso 1 1 calc R
C38 C 0.5852(4) 1.2664(4) -0.1512(3) 0.0836(12) Uani 1 1 d .
H38A H 0.5107 1.2607 -0.1502 0.100 Uiso 1 1 calc R
H38B H 0.5616 1.2218 -0.2166 0.100 Uiso 1 1 calc R
C39 C 0.1160(3) 0.9837(3) 0.1468(3) 0.0691(10) Uani 1 1 d .
H39A H 0.0509 1.0070 0.1154 0.104 Uiso 1 1 calc R
H39B H 0.0823 0.9119 0.1378 0.104 Uiso 1 1 calc R
H39C H 0.1655 0.9970 0.1147 0.104 Uiso 1 1 calc R
C40 C 0.1174(3) 1.0123(3) 0.3153(3) 0.0672(10) Uani 1 1 d .
H40A H 0.1683 1.0399 0.3891 0.101 Uiso 1 1 calc R
H40B H 0.0796 0.9396 0.2982 0.101 Uiso 1 1 calc R
H40C H 0.0553 1.0398 0.2907 0.101 Uiso 1 1 calc R
C41 C 0.7120(3) 1.3062(3) 0.2427(3) 0.0618(9) Uani 1 1 d .
C42 C 0.7104(4) 1.3946(3) 0.1967(4) 0.0711(10) Uani 1 1 d .
H42 H 0.7576 1.4550 0.2567 0.085 Uiso 1 1 calc R
C43 C 0.5929(5) 1.4024(5) 0.1370(5) 0.1069(19) Uani 1 1 d .
H43A H 0.6060 1.4697 0.1289 0.160 Uiso 1 1 calc R
H43B H 0.5476 1.3890 0.1728 0.160 Uiso 1 1 calc R
H43C H 0.5477 1.3537 0.0700 0.160 Uiso 1 1 calc R
H1N H 0.625(4) 1.147(3) 0.353(3) 0.063(14) Uiso 1 1 d .
H2N H 0.793(4) 1.197(3) 0.353(3) 0.069(11) Uiso 1 1 d .
H4N H 0.425(3) 1.160(3) 0.159(3) 0.045(12) Uiso 1 1 d .

loop_
_atom_site_aniso_label
_atom_site_aniso_U_11
_atom_site_aniso_U_22
_atom_site_aniso_U_33
_atom_site_aniso_U_23
_atom_site_aniso_U_13
_atom_site_aniso_U_12
Cl1 0.0756(5) 0.0547(5) 0.0929(7) 0.0369(5) 0.0472(5) 0.0279(4)
Cl2 0.0445(4) 0.0830(7) 0.1066(8) 0.0294(6) 0.0196(5) 0.0258(4)
O1 0.0456(10) 0.0544(12) 0.0651(13) 0.0300(10) 0.0292(10) 0.0274(10)
O2 0.0595(14) 0.109(2) 0.134(3) 0.093(2) 0.0553(16) 0.0495(15)
O3 0.0744(19) 0.0671(19) 0.272(6) 0.025(3) 0.063(3) 0.0387(17)
O4 0.0712(16) 0.118(2) 0.0802(18) 0.0577(17) 0.0381(15) 0.0523(16)
O5 0.0769(17) 0.107(2) 0.0818(19) 0.0250(18) 0.0355(16) 0.0539(17)
O6 0.0715(16) 0.091(2) 0.091(2) 0.0189(17) 0.0350(16) 0.0350(16)
O7 0.097(2) 0.074(2) 0.107(3) 0.0147(18) 0.038(2) 0.0297(17)
O8 0.158(3) 0.0666(19) 0.099(3) 0.0370(19) 0.053(2) 0.044(2)
O9 0.129(3) 0.090(2) 0.075(2) 0.0414(18) 0.0431(19) 0.037(2)
O10 0.0851(17) 0.093(2) 0.103(2) 0.0585(18) 0.0546(17) 0.0552(17)
O11 0.102(2) 0.094(2) 0.121(2) 0.0707(19) 0.084(2) 0.0579(17)
N1 0.0469(14) 0.0501(16) 0.0658(18) 0.0287(15) 0.0301(13) 0.0240(13)
N2 0.0441(13) 0.0646(17) 0.0676(18) 0.0406(15) 0.0269(13) 0.0283(13)
N3 0.0630(19) 0.0567(19) 0.137(3) 0.007(2) 0.034(2) 0.0233(16)
N4 0.0556(18) 0.078(2) 0.054(2) 0.0239(16) 0.0246(18) 0.0266(17)
N5 0.0767(19) 0.091(2) 0.0601(18) 0.0213(17) 0.0397(16) 0.0382(18)
N6 0.0620(15) 0.0634(17) 0.0703(18) 0.0360(15) 0.0370(15) 0.0294(14)
C1 0.0505(16) 0.0500(17) 0.0538(18) 0.0195(14) 0.0260(14) 0.0247(14)
C2 0.0592(17) 0.0468(16) 0.0536(18) 0.0212(14) 0.0313(15) 0.0227(14)
C3 0.0477(15) 0.0517(17) 0.0572(19) 0.0170(15) 0.0285(15) 0.0151(14)
C4 0.0468(15) 0.0542(17) 0.0471(16) 0.0162(14) 0.0254(14) 0.0215(14)
C5 0.0452(15) 0.0605(19) 0.0559(18) 0.0219(15) 0.0250(15) 0.0241(14)
C6 0.0497(16) 0.063(2) 0.065(2) 0.0268(17) 0.0325(16) 0.0307(15)
C7 0.0461(15) 0.0566(18) 0.065(2) 0.0277(16) 0.0289(15) 0.0281(14)
C8 0.0465(15) 0.0488(16) 0.0436(15) 0.0180(13) 0.0238(13) 0.0215(13)
C9 0.0435(14) 0.0501(16) 0.0446(16) 0.0166(13) 0.0220(13) 0.0207(13)
C10 0.0485(15) 0.0574(18) 0.0540(17) 0.0273(15) 0.0269(14) 0.0283(15)
C11 0.0457(15) 0.0533(17) 0.0532(18) 0.0214(14) 0.0228(14) 0.0240(14)
C12 0.0541(17) 0.072(2) 0.073(2) 0.0413(19) 0.0351(17) 0.0344(17)
C13 0.0579(18) 0.078(2) 0.072(2) 0.037(2) 0.0291(18) 0.0418(18)
C14 0.0466(16) 0.061(2) 0.071(2) 0.0199(17) 0.0234(16) 0.0262(15)
C15 0.0484(17) 0.067(2) 0.082(3) 0.0344(19) 0.0268(17) 0.0201(16)
C16 0.0507(17) 0.063(2) 0.075(2) 0.0370(18) 0.0273(17) 0.0251(16)
C17 0.0568(19) 0.057(2) 0.088(3) 0.0309(19) 0.0358(19) 0.0321(17)
C18 0.087(3) 0.060(3) 0.163(6) -0.005(3) 0.041(3) 0.021(2)
C19 0.0504(17) 0.064(2) 0.065(2) 0.0330(17) 0.0290(17) 0.0238(16)
C20 0.063(2) 0.061(2) 0.061(2) 0.0192(17) 0.0281(18) 0.0154(17)
C21 0.069(2) 0.059(2) 0.061(2) 0.0172(17) 0.0311(18) 0.0221(17)
C22 0.083(3) 0.064(2) 0.070(3) 0.0100(19) 0.043(2) 0.021(2)
C23 0.092(3) 0.107(4) 0.055(2) -0.001(2) 0.027(2) 0.017(3)
C24 0.071(3) 0.144(5) 0.060(3) 0.007(3) 0.016(2) 0.005(3)
C25 0.059(2) 0.102(3) 0.069(3) 0.016(2) 0.026(2) 0.013(2)
C26 0.103(3) 0.083(3) 0.077(3) 0.019(2) 0.053(2) 0.046(3)
C27 0.083(3) 0.141(5) 0.073(3) 0.013(3) 0.046(2) 0.046(3)
C28 0.088(3) 0.109(4) 0.101(4) 0.008(3) 0.046(3) 0.053(3)
C29 0.085(3) 0.124(4) 0.089(3) 0.037(3) 0.042(3) 0.069(3)
C30 0.069(2) 0.120(4) 0.101(4) 0.037(3) 0.039(3) 0.047(3)
C31 0.088(3) 0.106(4) 0.130(5) -0.007(4) 0.009(3) 0.032(3)
C32 0.127(5) 0.132(5) 0.106(5) -0.016(4) 0.013(4) 0.059(4)
C33 0.155(6) 0.077(3) 0.111(5) 0.017(3) 0.066(4) 0.012(4)
C34 0.204(8) 0.064(3) 0.134(6) 0.028(4) 0.066(6) 0.054(4)
C35 0.201(7) 0.088(4) 0.123(6) 0.058(4) 0.052(5) 0.063(4)
C36 0.171(6) 0.107(4) 0.092(4) 0.062(4) 0.056(4) 0.047(4)
C37 0.108(4) 0.115(4) 0.068(3) 0.038(3) 0.036(3) 0.028(3)
C38 0.081(3) 0.099(3) 0.057(2) 0.025(2) 0.026(2) 0.029(2)
C39 0.0571(19) 0.073(2) 0.068(2) 0.0211(19) 0.0226(18) 0.0268(18)
C40 0.0602(19) 0.077(2) 0.090(3) 0.039(2) 0.048(2) 0.0357(18)
C41 0.0465(16) 0.067(2) 0.072(2) 0.0363(18) 0.0261(17) 0.0216(16)
C42 0.084(2) 0.075(2) 0.098(3) 0.051(2) 0.064(2) 0.047(2)
C43 0.094(3) 0.137(5) 0.154(5) 0.103(4) 0.079(3) 0.076(3)

loop_
_atom_type_symbol
_atom_type_description
_atom_type_scat_dispersion_real
_atom_type_scat_dispersion_imag
_atom_type_scat_source
C C 0.0181 0.0091 'International Tables Vol C Tables 4.2.6.8 and 6.1.1.4'
H H 0.0000 0.0000 'International Tables Vol C Tables 4.2.6.8 and 6.1.1.4'
N N 0.0311 0.0180 'International Tables Vol C Tables 4.2.6.8 and 6.1.1.4'
O O 0.0492 0.0322 'International Tables Vol C Tables 4.2.6.8 and 6.1.1.4'
Cl Cl 0.3639 0.7018 'International Tables Vol C Tables 4.2.6.8 and 6.1.1.4'

loop_
_geom_angle_atom_site_label_1
_geom_angle_atom_site_label_2
_geom_angle_atom_site_label_3
_geom_angle
C8 O1 C7 118.8(2)
C29 O5 C28 112.4(4)
C30 O6 C31 110.2(4)
C33 O7 C32 112.1(5)
C34 O8 C35 113.5(5)
C37 O9 C36 111.8(4)
C10 N1 C9 126.0(3)
C10 N1 H1N 118(4)
C9 N1 H1N 116(4)
C10 N2 C11 126.6(3)
C10 N2 H2N 114(3)
C11 N2 H2N 119(3)
C17 N3 C18 121.7(4)
C17 N3 H3N 119.2
C18 N3 H3N 119.2
C19 N4 C20 129.3(4)
C19 N4 H4N 110(4)
C20 N4 H4N 120(4)
C38 N5 C27 110.2(3)
C38 N5 C26 109.5(3)
C27 N5 C26 107.8(4)
C42 N6 H6NA 109.5
C42 N6 H6NB 109.5
H6NA N6 H6NB 109.5
C42 N6 H6C 109.5
H6NA N6 H6C 109.5
H6NB N6 H6C 109.5
C2 C1 C9 118.8(3)
C2 C1 H1 120.6
C9 C1 H1 120.6
C3 C2 C1 122.4(3)
C3 C2 Cl1 119.2(2)
C1 C2 Cl1 118.4(3)
C2 C3 C4 120.2(3)
C2 C3 H3 119.9
C4 C3 H3 119.9
C8 C4 C3 117.8(3)
C8 C4 C5 120.7(3)
C3 C4 C5 121.5(3)
C6 C5 C4 108.3(3)
C6 C5 C40 106.9(3)
C4 C5 C40 111.6(3)
C6 C5 C39 112.6(3)
C4 C5 C39 108.6(3)
C40 C5 C39 108.8(3)
C5 C6 C7 115.6(3)
C5 C6 H6A 108.4
C7 C6 H6A 108.4
C5 C6 H6B 108.4
C7 C6 H6B 108.4
H6A C6 H6B 107.4
O1 C7 C6 112.1(3)
O1 C7 C19 110.0(3)
C6 C7 C19 112.1(3)
O1 C7 C17 106.7(3)
C6 C7 C17 108.3(3)
C19 C7 C17 107.5(3)
O1 C8 C4 124.3(3)
O1 C8 C9 113.8(2)
C4 C8 C9 121.9(3)
C1 C9 N1 122.9(3)
C1 C9 C8 118.8(3)
N1 C9 C8 118.2(3)
O2 C10 N1 123.7(3)
O2 C10 N2 122.9(3)
N1 C10 N2 113.4(3)
C12 C11 C16 118.2(3)
C12 C11 N2 125.1(3)
C16 C11 N2 116.8(3)
C11 C12 C13 120.7(3)
C11 C12 H12 119.6
C13 C12 H12 119.6
C14 C13 C12 119.9(3)
C14 C13 H13 120.1
C12 C13 H13 120.1
C15 C14 C13 120.3(3)
C15 C14 Cl2 120.1(3)
C13 C14 Cl2 119.5(3)
C14 C15 C16 119.7(3)
C14 C15 H15 120.2
C16 C15 H15 120.2
C15 C16 C11 121.2(3)
C15 C16 H16 119.4
C11 C16 H16 119.4
O3 C17 N3 121.8(4)
O3 C17 C7 120.7(3)
N3 C17 C7 117.5(3)
N3 C18 H18A 109.5
N3 C18 H18B 109.5
H18A C18 H18B 109.5
N3 C18 H18C 109.5
H18A C18 H18C 109.5
H18B C18 H18C 109.5
O4 C19 N4 124.6(4)
O4 C19 C7 120.9(3)
N4 C19 C7 114.5(3)
C25 C20 C21 120.1(4)
C25 C20 N4 122.8(4)
C21 C20 N4 117.0(3)
C22 C21 C20 120.8(4)
C22 C21 H21 119.6
C20 C21 H21 119.6
C21 C22 C23 118.7(4)
C21 C22 C26 119.7(4)
C23 C22 C26 121.6(4)
C24 C23 C22 120.0(4)
C24 C23 H23 120.0
C22 C23 H23 120.0
C23 C24 C25 121.1(4)
C23 C24 H24 119.5
C25 C24 H24 119.5
C20 C25 C24 119.0(4)
C20 C25 H25 120.5
C24 C25 H25 120.5
N5 C26 C22 115.2(4)
N5 C26 H26A 108.5
C22 C26 H26A 108.5
N5 C26 H26B 108.5
C22 C26 H26B 108.5
H26A C26 H26B 107.5
N5 C27 C28 114.6(4)
N5 C27 H27A 108.6
C28 C27 H27A 108.6
N5 C27 H27B 108.6
C28 C27 H27B 108.6
H27A C27 H27B 107.6
O5 C28 C27 108.8(5)
O5 C28 H28A 109.9
C27 C28 H28A 109.9
O5 C28 H28B 109.9
C27 C28 H28B 109.9
H28A C28 H28B 108.3
O5 C29 C30 110.5(4)
O5 C29 H29A 109.6
C30 C29 H29A 109.6
O5 C29 H29B 109.6
C30 C29 H29B 109.6
H29A C29 H29B 108.1
O6 C30 C29 109.8(4)
O6 C30 H30A 109.7
C29 C30 H30A 109.7
O6 C30 H30B 109.7
C29 C30 H30B 109.7
H30A C30 H30B 108.2
C32 C31 O6 112.9(5)
C32 C31 H31A 109.0
O6 C31 H31A 109.0
C32 C31 H31B 109.0
O6 C31 H31B 109.0
H31A C31 H31B 107.8
C31 C32 O7 115.5(6)
C31 C32 H32A 108.4
O7 C32 H32A 108.4
C31 C32 H32B 108.4
O7 C32 H32B 108.4
H32A C32 H32B 107.5
O7 C33 C34 106.0(5)
O7 C33 H33A 110.5
C34 C33 H33A 110.5
O7 C33 H33B 110.5
C34 C33 H33B 110.5
H33A C33 H33B 108.7
O8 C34 C33 109.1(6)
O8 C34 H34A 109.9
C33 C34 H34A 109.9
O8 C34 H34B 109.9
C33 C34 H34B 109.9
H34A C34 H34B 108.3
O8 C35 C36 109.0(6)
O8 C35 H35A 109.9
C36 C35 H35A 109.9
O8 C35 H35B 109.9
C36 C35 H35B 109.9
H35A C35 H35B 108.3
O9 C36 C35 111.0(5)
O9 C36 H36A 109.4
C35 C36 H36A 109.4
O9 C36 H36B 109.4
C35 C36 H36B 109.4
H36A C36 H36B 108.0
O9 C37 C38 111.4(4)
O9 C37 H37A 109.3
C38 C37 H37A 109.3
O9 C37 H37B 109.3
C38 C37 H37B 109.3
H37A C37 H37B 108.0
N5 C38 C37 116.7(4)
N5 C38 H38A 108.1
C37 C38 H38A 108.1
N5 C38 H38B 108.1
C37 C38 H38B 108.1
H38A C38 H38B 107.3
C5 C39 H39A 109.5
C5 C39 H39B 109.5
H39A C39 H39B 109.5
C5 C39 H39C 109.5
H39A C39 H39C 109.5
H39B C39 H39C 109.5
C5 C40 H40A 109.5
C5 C40 H40B 109.5
H40A C40 H40B 109.5
C5 C40 H40C 109.5
H40A C40 H40C 109.5
H40B C40 H40C 109.5
O11 C41 O10 123.5(3)
O11 C41 C42 119.2(3)
O10 C41 C42 117.0(3)
C43 C42 N6 113.2(4)
C43 C42 C41 117.8(4)
N6 C42 C41 110.3(3)
C43 C42 H42 104.7
N6 C42 H42 104.7
C41 C42 H42 104.7
C42 C43 H43A 109.5
C42 C43 H43B 109.5
H43A C43 H43B 109.5
C42 C43 H43C 109.5
H43A C43 H43C 109.5
H43B C43 H43C 109.5

loop_
_geom_bond_atom_site_label_1
_geom_bond_atom_site_label_2
_geom_bond_distance
Cl1 C2 1.746(3)
Cl2 C14 1.744(3)
O1 C8 1.383(4)
O1 C7 1.434(4)
O2 C10 1.212(4)
O3 C17 1.200(5)
O4 C19 1.215(4)
O5 C29 1.412(5)
O5 C28 1.428(6)
O6 C30 1.386(6)
O6 C31 1.417(7)
O7 C33 1.361(6)
O7 C32 1.402(8)
O8 C34 1.411(8)
O8 C35 1.423(8)
O9 C37 1.401(7)
O9 C36 1.414(7)
O10 C41 1.266(5)
O11 C41 1.231(4)
N1 C10 1.363(4)
N1 C9 1.406(4)
N1 H1N 0.65(4)
N2 C10 1.372(4)
N2 C11 1.402(4)
N2 H2N 0.88(4)
N3 C17 1.299(5)
N3 C18 1.461(6)
N3 H3N 0.8600
N4 C19 1.350(5)
N4 C20 1.409(5)
N4 H4N 0.64(4)
N5 C38 1.465(5)
N5 C27 1.480(6)
N5 C26 1.486(6)
N6 C42 1.474(5)
N6 H6NA 0.8900
N6 H6NB 0.8900
N6 H6C 0.8900
C1 C2 1.381(4)
C1 C9 1.393(4)
C1 H1 0.9300
C2 C3 1.373(5)
C3 C4 1.397(5)
C3 H3 0.9300
C4 C8 1.389(4)
C4 C5 1.525(4)
C5 C6 1.516(5)
C5 C40 1.531(5)
C5 C39 1.544(5)
C6 C7 1.517(4)
C6 H6A 0.9700
C6 H6B 0.9700
C7 C19 1.542(5)
C7 C17 1.545(5)
C8 C9 1.411(4)
C11 C12 1.380(5)
C11 C16 1.391(5)
C12 C13 1.382(5)
C12 H12 0.9300
C13 C14 1.380(5)
C13 H13 0.9300
C14 C15 1.363(5)
C15 C16 1.378(5)
C15 H15 0.9300
C16 H16 0.9300
C18 H18A 0.9600
C18 H18B 0.9600
C18 H18C 0.9600
C20 C25 1.371(6)
C20 C21 1.389(6)
C21 C22 1.386(6)
C21 H21 0.9300
C22 C23 1.393(7)
C22 C26 1.502(6)
C23 C24 1.372(8)
C23 H23 0.9300
C24 C25 1.395(7)
C24 H24 0.9300
C25 H25 0.9300
C26 H26A 0.9700
C26 H26B 0.9700
C27 C28 1.491(7)
C27 H27A 0.9700
C27 H27B 0.9700
C28 H28A 0.9700
C28 H28B 0.9700
C29 C30 1.473(8)
C29 H29A 0.9700
C29 H29B 0.9700
C30 H30A 0.9700
C30 H30B 0.9700
C31 C32 1.399(10)
C31 H31A 0.9700
C31 H31B 0.9700
C32 H32A 0.9700
C32 H32B 0.9700
C33 C34 1.533(10)
C33 H33A 0.9700
C33 H33B 0.9700
C34 H34A 0.9700
C34 H34B 0.9700
C35 C36 1.466(10)
C35 H35A 0.9700
C35 H35B 0.9700
C36 H36A 0.9700
C36 H36B 0.9700
C37 C38 1.509(7)
C37 H37A 0.9700
C37 H37B 0.9700
C38 H38A 0.9700
C38 H38B 0.9700
C39 H39A 0.9600
C39 H39B 0.9600
C39 H39C 0.9600
C40 H40A 0.9600
C40 H40B 0.9600
C40 H40C 0.9600
C41 C42 1.511(5)
C42 C43 1.457(6)
C42 H42 0.9800
C43 H43A 0.9600
C43 H43B 0.9600
C43 H43C 0.9600
